data_2013653
loop_
_publ_author_name
'Qiao, Shan-Bao'
'Jiao, Chang-Mei'
'Xu, Qing-Feng'
'Zhang, Yong'
'Li, Bao-Long '
'Lang, Jian-Ping'

_publ_section_title
;Bis(tetraphenylphosphonium)
 (\m-tetrathiotungstenio-\k^4^<i>S</i>,<i>S</i>':<i>S</i>'':<i>S</i>''')bis[(cyano-\k<i>C</i>)cuprate](2--)
 acetonitrile solvate monohydrate
;
_journal_issue 11
_journal_name_full 'Acta Crystallographica Section C'
_journal_page_first m465
_journal_page_last m466
_journal_paper_doi 10.1107/S0108270103022078
_journal_volume 59
_journal_year 2003
_chemical_formula_iupac '(C24 H20 P)2 [Cu2 W S4 (C N)2], C2 H3 N, H2 O'
_chemical_formula_moiety '2C24 H20 P 1+, C2 Cu2 N2 S4 W 2-, C2 H3 N, H2 O'
_chemical_formula_sum 'C52 H45 Cu2 N3 O P2 S4 W'
_chemical_formula_weight 1229.07
_chemical_name_systematic
;
Bis(tetraphenylphosphonium)
(\m-tetrathiotungstenio-\k^4^S,S':S'':S''')bis[(cyano-\kC)cuprate](2-)
acetonitrile solvate monohydrate
;
_space_group_IT_number 2
_symmetry_cell_setting triclinic
_symmetry_space_group_name_Hall '-P 1'
_symmetry_space_group_name_H-M 'P -1'
_atom_sites_solution_hydrogens geom
_atom_sites_solution_primary direct
_atom_sites_solution_secondary difmap
_cell_angle_alpha 72.922(9)
_cell_angle_beta 76.449(9)
_cell_angle_gamma 77.159(10)
_cell_formula_units_Z 2
_cell_length_a 10.6193(2)
_cell_length_b 12.7441(10)
_cell_length_c 20.7526(3)
_cell_measurement_reflns_used 6823
_cell_measurement_temperature 193.15
_cell_measurement_theta_max 27.48
_cell_measurement_theta_min 3.01
_cell_volume 2574.1(3)
_computing_cell_refinement CrystalClear
_computing_data_collection 'CrystalClear (Rigaku/MSC, 2001)'
_computing_data_reduction 'CrystalStructure (Rigaku/MSC, 2003)'
_computing_molecular_graphics 'ORTEPIII (Burnett & Johnson, 1996)'
_computing_publication_material 'SHELXTL (Sheldrick, 2000)'
_computing_structure_refinement 'SHELXL97 (Sheldrick, 1997)'
_computing_structure_solution 'SHELXS97 (Sheldrick, 1997)'
_diffrn_ambient_temperature 193.15
_diffrn_detector_area_resol_mean 7.31
_diffrn_measured_fraction_theta_full 0.990
_diffrn_measured_fraction_theta_max 0.980
_diffrn_measurement_device_type 'Rigaku Mercury CCD area-detector'
_diffrn_measurement_method \w
_diffrn_radiation_monochromator graphite
_diffrn_radiation_source 'fine-focus sealed tube'
_diffrn_radiation_type MoK\a
_diffrn_radiation_wavelength 0.71073
_diffrn_reflns_av_R_equivalents 0.0296
_diffrn_reflns_av_sigmaI/netI 0.0350
_diffrn_reflns_limit_h_max 13
_diffrn_reflns_limit_h_min -13
_diffrn_reflns_limit_k_max 16
_diffrn_reflns_limit_k_min -16
_diffrn_reflns_limit_l_max 26
_diffrn_reflns_limit_l_min -26
_diffrn_reflns_number 25798
_diffrn_reflns_theta_full 25.24
_diffrn_reflns_theta_max 27.48
_diffrn_reflns_theta_min 3.13
_diffrn_standards_decay_% 0
_diffrn_standards_number 0
_exptl_absorpt_coefficient_mu 3.312
_exptl_absorpt_correction_T_max 0.370
_exptl_absorpt_correction_T_min 0.260
_exptl_absorpt_correction_type multi-scan
_exptl_absorpt_process_details '(Jacobson, 1998)'
_exptl_crystal_colour orange
_exptl_crystal_density_diffrn 1.586
_exptl_crystal_density_method 'not measured'
_exptl_crystal_description Prism
_exptl_crystal_F_000 1224
_exptl_crystal_size_max 0.40
_exptl_crystal_size_mid 0.35
_exptl_crystal_size_min 0.30
_refine_diff_density_max 1.021
_refine_diff_density_min -0.835
_refine_ls_extinction_method none
_refine_ls_goodness_of_fit_ref 1.017
_refine_ls_hydrogen_treatment mixed
_refine_ls_matrix_type full
_refine_ls_number_parameters 594
_refine_ls_number_reflns 11567
_refine_ls_number_restraints 0
_refine_ls_restrained_S_all 1.017
_refine_ls_R_factor_all 0.0465
_refine_ls_R_factor_gt 0.0388
_refine_ls_shift/su_max 0.001
_refine_ls_shift/su_mean 0.000
_refine_ls_structure_factor_coef Fsqd
_refine_ls_weighting_details 'calc w=1/[\s^2^(Fo^2^)+(0.0435P)^2^+3.3249P] where P=(Fo^2^+2Fc^2^)/3'
_refine_ls_weighting_scheme calc
_refine_ls_wR_factor_gt 0.0854
_refine_ls_wR_factor_ref 0.0890
_reflns_number_gt 10551
_reflns_number_total 11796
_reflns_threshold_expression 'I > 2\s(I)'
_cod_data_source_file ln1179.cif
_cod_data_source_block I
_cod_depositor_comments
;
The following automatic conversions were performed:
'_symmetry_cell_setting' value 'Triclinic' changed to 'triclinic'
according to '/home/saulius/struct/CIF-dictionaries/cif_core.dic'
dictionary named 'cif_core.dic' version 2.4.1 from 2010-06-29.

Automatic conversion script
Id: cif_fix_enum 1527 2010-12-29 10:47:43Z saulius 

The following automatic conversions were performed:

'_symmetry_cell_setting' value 'Triclinic' changed to 'triclinic'
according to /home/saulius/struct/CIF-dictionaries/cif_core.dic
dictionary named 'cif_core.dic' version 2.4.1 from 2010-06-29.

Automatic conversion script
Id: cif_fix_values 1715 2011-07-08 13:25:40Z adriana 
;
_cod_original_sg_symbol_Hall '-P 1 '
_cod_original_sg_symbol_H-M P-1
_cod_database_code 2013653
_cod_database_fobs_code 2013653

loop_
_symmetry_equiv_pos_as_xyz
'x, y, z'
'-x, -y, -z'

loop_
_atom_site_label
_atom_site_fract_x
_atom_site_fract_y
_atom_site_fract_z
_atom_site_U_iso_or_equiv
_atom_site_adp_type
_atom_site_calc_flag
_atom_site_refinement_flags
_atom_site_occupancy
_atom_site_disorder_assembly
_atom_site_disorder_group
_atom_site_type_symbol
W1 0.191801(14) 0.456795(13) 0.213625(7) 0.03355(6) Uani d . 1 . . W
Cu1 0.04607(5) 0.65710(4) 0.18518(2) 0.03762(11) Uani d . 1 . . Cu
Cu2 0.33923(5) 0.26156(4) 0.25402(3) 0.04664(13) Uani d . 1 . . Cu
S1 0.02834(10) 0.52665(11) 0.28493(5) 0.0517(3) Uani d . 1 . . S
S2 0.20355(11) 0.58110(10) 0.11241(5) 0.0446(2) Uani d . 1 . . S
S3 0.37574(9) 0.42850(9) 0.25390(5) 0.0383(2) Uani d . 1 . . S
S4 0.16032(13) 0.29406(11) 0.20766(8) 0.0643(4) Uani d . 1 . . S
P1 0.70803(8) 0.30988(7) 0.55733(4) 0.02707(17) Uani d . 1 . . P
P2 0.36721(8) 0.27464(8) 0.95461(4) 0.02791(18) Uani d . 1 . . P
O1 0.7771(4) 0.0719(3) 0.2394(2) 0.0641(10) Uani d . 1 . . O
N1 -0.1291(4) 0.8821(3) 0.17698(19) 0.0457(8) Uani d . 1 . . N
N2 0.5008(5) 0.0438(4) 0.3165(3) 0.0809(15) Uani d . 1 . . N
N3 0.8447(15) 0.8912(8) 0.5232(5) 0.189(5) Uani d . 1 . . N
C1 -0.0620(4) 0.7988(3) 0.17763(19) 0.0377(8) Uani d . 1 . . C
C2 0.4387(4) 0.1246(4) 0.2924(3) 0.0560(12) Uani d . 1 . . C
C3 0.7686(3) 0.4398(3) 0.53309(17) 0.0289(7) Uani d . 1 . . C
C4 0.7743(3) 0.4905(3) 0.58379(18) 0.0320(7) Uani d . 1 . . C
H4A 0.7477 0.4569 0.6299 0.038 Uiso calc R 1 . . H
C5 0.8201(4) 0.5911(3) 0.5645(2) 0.0368(8) Uani d . 1 . . C
H5A 0.8231 0.6256 0.5978 0.044 Uiso calc R 1 . . H
C6 0.8613(4) 0.6403(3) 0.4960(2) 0.0416(9) Uani d . 1 . . C
H6A 0.8943 0.7066 0.4836 0.050 Uiso calc R 1 . . H
C7 0.8538(4) 0.5915(4) 0.4460(2) 0.0433(9) Uani d . 1 . . C
H7A 0.8792 0.6262 0.4000 0.052 Uiso calc R 1 . . H
C8 0.8083(4) 0.4906(3) 0.46432(18) 0.0358(8) Uani d . 1 . . C
H8A 0.8044 0.4573 0.4307 0.043 Uiso calc R 1 . . H
C9 0.6921(4) 0.2761(3) 0.48143(18) 0.0324(7) Uani d . 1 . . C
C10 0.5690(4) 0.2879(3) 0.46541(19) 0.0361(8) Uani d . 1 . . C
H10A 0.4934 0.3087 0.4951 0.043 Uiso calc R 1 . . H
C11 0.5604(5) 0.2678(3) 0.4037(2) 0.0473(10) Uani d . 1 . . C
H11A 0.4785 0.2746 0.3927 0.057 Uiso calc R 1 . . H
C12 0.6718(5) 0.2383(4) 0.3598(2) 0.0540(12) Uani d . 1 . . C
H12A 0.6652 0.2268 0.3186 0.065 Uiso calc R 1 . . H
C13 0.7933(6) 0.2254(4) 0.3762(2) 0.0598(13) Uani d . 1 . . C
H13A 0.8681 0.2039 0.3462 0.072 Uiso calc R 1 . . H
C14 0.8058(4) 0.2442(4) 0.4369(2) 0.0487(10) Uani d . 1 . . C
H14A 0.8882 0.2356 0.4477 0.058 Uiso calc R 1 . . H
C15 0.8181(3) 0.1984(3) 0.60206(17) 0.0298(7) Uani d . 1 . . C
C16 0.8126(4) 0.0885(3) 0.6040(2) 0.0416(9) Uani d . 1 . . C
H16A 0.7591 0.0745 0.5788 0.050 Uiso calc R 1 . . H
C17 0.8872(4) 0.0008(4) 0.6435(2) 0.0486(10) Uani d . 1 . . C
H17A 0.8822 -0.0722 0.6457 0.058 Uiso calc R 1 . . H
C18 0.9698(4) 0.0218(4) 0.6798(2) 0.0480(10) Uani d . 1 . . C
H18A 1.0207 -0.0371 0.7058 0.058 Uiso calc R 1 . . H
C19 0.9762(4) 0.1301(4) 0.6773(2) 0.0442(9) Uani d . 1 . . C
H19A 1.0318 0.1439 0.7014 0.053 Uiso calc R 1 . . H
C20 0.9002(3) 0.2182(3) 0.63916(18) 0.0331(7) Uani d . 1 . . C
H20A 0.9038 0.2909 0.6382 0.040 Uiso calc R 1 . . H
C21 0.5502(3) 0.3230(3) 0.61230(17) 0.0275(7) Uani d . 1 . . C
C22 0.4858(4) 0.4245(3) 0.62475(19) 0.0360(8) Uani d . 1 . . C
H22A 0.5223 0.4887 0.6029 0.043 Uiso calc R 1 . . H
C23 0.3671(4) 0.4297(3) 0.6699(2) 0.0426(9) Uani d . 1 . . C
H23A 0.3241 0.4975 0.6786 0.051 Uiso calc R 1 . . H
C24 0.3127(4) 0.3355(4) 0.7018(2) 0.0421(9) Uani d . 1 . . C
H24A 0.2337 0.3396 0.7326 0.051 Uiso calc R 1 . . H
C25 0.3737(4) 0.2349(4) 0.6885(2) 0.0452(10) Uani d . 1 . . C
H25A 0.3347 0.1719 0.7095 0.054 Uiso calc R 1 . . H
C26 0.4928(4) 0.2275(3) 0.6442(2) 0.0364(8) Uani d . 1 . . C
H26A 0.5346 0.1594 0.6356 0.044 Uiso calc R 1 . . H
C27 0.4636(3) 0.2145(3) 0.88705(18) 0.0330(7) Uani d . 1 . . C
C28 0.5792(4) 0.2544(4) 0.8513(2) 0.0494(10) Uani d . 1 . . C
H28A 0.6017 0.3140 0.8610 0.059 Uiso calc R 1 . . H
C29 0.6598(4) 0.2061(5) 0.8020(2) 0.0562(12) Uani d . 1 . . C
H29A 0.7364 0.2333 0.7779 0.067 Uiso calc R 1 . . H
C30 0.6268(4) 0.1170(4) 0.7882(2) 0.0495(10) Uani d . 1 . . C
H30A 0.6824 0.0835 0.7554 0.059 Uiso calc R 1 . . H
C31 0.5127(4) 0.0774(4) 0.8225(2) 0.0465(10) Uani d . 1 . . C
H31A 0.4908 0.0180 0.8123 0.056 Uiso calc R 1 . . H
C32 0.4297(4) 0.1260(3) 0.87241(18) 0.0354(8) Uani d . 1 . . C
H32A 0.3524 0.0994 0.8957 0.043 Uiso calc R 1 . . H
C33 0.2878(3) 0.4134(3) 0.92062(18) 0.0315(7) Uani d . 1 . . C
C34 0.1981(4) 0.4692(3) 0.9655(2) 0.0392(8) Uani d . 1 . . C
H34A 0.1858 0.4370 1.0125 0.047 Uiso calc R 1 . . H
C35 0.1275(4) 0.5731(4) 0.9397(3) 0.0510(11) Uani d . 1 . . C
H35A 0.0696 0.6114 0.9695 0.061 Uiso calc R 1 . . H
C36 0.1431(5) 0.6193(4) 0.8700(3) 0.0572(12) Uani d . 1 . . C
H36A 0.0941 0.6880 0.8529 0.069 Uiso calc R 1 . . H
C37 0.2310(6) 0.5644(4) 0.8255(3) 0.0597(13) Uani d . 1 . . C
H37A 0.2408 0.5966 0.7785 0.072 Uiso calc R 1 . . H
C38 0.3055(5) 0.4612(3) 0.8498(2) 0.0446(9) Uani d . 1 . . C
H38A 0.3657 0.4249 0.8196 0.053 Uiso calc R 1 . . H
C39 0.4767(3) 0.2679(3) 1.01048(18) 0.0321(7) Uani d . 1 . . C
C40 0.4670(4) 0.3528(4) 1.04186(19) 0.0385(8) Uani d . 1 . . C
H40A 0.4073 0.4182 1.0316 0.046 Uiso calc R 1 . . H
C41 0.5479(4) 0.3386(4) 1.0890(2) 0.0477(10) Uani d . 1 . . C
H41A 0.5421 0.3948 1.1102 0.057 Uiso calc R 1 . . H
C42 0.6363(4) 0.2420(4) 1.1041(2) 0.0525(12) Uani d . 1 . . C
H42A 0.6880 0.2322 1.1366 0.063 Uiso calc R 1 . . H
C43 0.6485(4) 0.1597(4) 1.0716(3) 0.0534(12) Uani d . 1 . . C
H43A 0.7102 0.0955 1.0811 0.064 Uiso calc R 1 . . H
C44 0.5694(4) 0.1720(4) 1.0247(2) 0.0453(10) Uani d . 1 . . C
H44A 0.5781 0.1162 1.0027 0.054 Uiso calc R 1 . . H
C45 0.2376(3) 0.1970(3) 1.00156(18) 0.0312(7) Uani d . 1 . . C
C46 0.1272(4) 0.2128(4) 0.97261(19) 0.0403(9) Uani d . 1 . . C
H46A 0.1213 0.2641 0.9306 0.048 Uiso calc R 1 . . H
C47 0.0266(4) 0.1535(4) 1.0053(2) 0.0473(10) Uani d . 1 . . C
H47A -0.0455 0.1628 0.9847 0.057 Uiso calc R 1 . . H
C48 0.0330(4) 0.0807(4) 1.0684(3) 0.0569(12) Uani d . 1 . . C
H48A -0.0357 0.0417 1.0912 0.068 Uiso calc R 1 . . H
C49 0.1404(5) 0.0655(5) 1.0980(3) 0.0709(16) Uani d . 1 . . C
H49A 0.1442 0.0153 1.1406 0.085 Uiso calc R 1 . . H
C50 0.2441(4) 0.1239(4) 1.0654(2) 0.0547(12) Uani d . 1 . . C
H50A 0.3161 0.1141 1.0862 0.066 Uiso calc R 1 . . H
C51 0.7660(14) 0.9164(7) 0.4880(6) 0.130(4) Uani d . 1 . . C
C52 0.6797(10) 0.9403(8) 0.4412(8) 0.190(7) Uani d . 1 . . C
H52A 0.5995 0.9850 0.4571 0.285 Uiso calc R 1 . . H
H52B 0.6610 0.8721 0.4378 0.285 Uiso calc R 1 . . H
H52C 0.7200 0.9802 0.3970 0.285 Uiso calc R 1 . . H
H1WA 0.805(5) 0.017(5) 0.218(3) 0.065(16) Uiso d . 1 . . H
H1WB 0.701(8) 0.064(6) 0.261(4) 0.10(3) Uiso d . 1 . . H

loop_
_atom_site_aniso_label
_atom_site_aniso_U_11
_atom_site_aniso_U_22
_atom_site_aniso_U_33
_atom_site_aniso_U_12
_atom_site_aniso_U_13
_atom_site_aniso_U_23
W1 0.02836(8) 0.04182(9) 0.03259(8) -0.00316(6) -0.00754(5) -0.01305(6)
Cu1 0.0354(2) 0.0434(3) 0.0349(2) -0.0008(2) -0.01073(19) -0.0122(2)
Cu2 0.0390(3) 0.0419(3) 0.0617(3) 0.0011(2) -0.0152(2) -0.0181(2)
S1 0.0364(5) 0.0674(7) 0.0327(5) 0.0110(5) -0.0010(4) -0.0032(5)
S2 0.0478(6) 0.0567(6) 0.0279(4) -0.0040(5) -0.0047(4) -0.0140(4)
S3 0.0313(4) 0.0471(5) 0.0423(5) -0.0011(4) -0.0115(4) -0.0206(4)
S4 0.0581(7) 0.0515(7) 0.0996(10) -0.0112(6) -0.0402(7) -0.0219(7)
P1 0.0270(4) 0.0299(4) 0.0250(4) -0.0001(3) -0.0073(3) -0.0093(3)
P2 0.0277(4) 0.0321(5) 0.0267(4) -0.0095(3) -0.0046(3) -0.0086(4)
O1 0.058(2) 0.063(2) 0.081(3) 0.0097(19) -0.030(2) -0.035(2)
N1 0.047(2) 0.040(2) 0.049(2) -0.0071(16) -0.0067(16) -0.0101(16)
N2 0.066(3) 0.037(2) 0.145(5) 0.006(2) -0.037(3) -0.028(3)
N3 0.340(17) 0.122(7) 0.159(9) -0.026(8) -0.095(10) -0.088(7)
C1 0.040(2) 0.044(2) 0.0321(19) -0.0153(18) -0.0055(15) -0.0072(16)
C2 0.043(2) 0.042(2) 0.092(4) -0.005(2) -0.015(2) -0.028(2)
C3 0.0261(16) 0.0331(18) 0.0268(16) -0.0029(13) -0.0051(13) -0.0080(14)
C4 0.0333(17) 0.0380(19) 0.0246(16) -0.0050(15) -0.0045(13) -0.0092(14)
C5 0.0371(19) 0.039(2) 0.039(2) -0.0062(16) -0.0097(16) -0.0147(16)
C6 0.036(2) 0.040(2) 0.049(2) -0.0128(17) -0.0039(17) -0.0091(18)
C7 0.047(2) 0.050(2) 0.0298(19) -0.0176(19) -0.0003(16) -0.0038(17)
C8 0.0386(19) 0.044(2) 0.0261(17) -0.0080(16) -0.0025(14) -0.0132(16)
C9 0.0410(19) 0.0282(17) 0.0311(17) 0.0016(15) -0.0154(15) -0.0110(14)
C10 0.045(2) 0.0303(18) 0.0352(19) -0.0062(16) -0.0171(16) -0.0046(15)
C11 0.070(3) 0.038(2) 0.044(2) -0.011(2) -0.031(2) -0.0082(18)
C12 0.090(4) 0.041(2) 0.042(2) -0.002(2) -0.031(2) -0.0186(19)
C13 0.081(3) 0.054(3) 0.043(2) 0.018(2) -0.014(2) -0.030(2)
C14 0.049(2) 0.056(3) 0.045(2) 0.011(2) -0.0161(19) -0.028(2)
C15 0.0268(16) 0.0339(18) 0.0274(16) 0.0020(14) -0.0061(13) -0.0102(14)
C16 0.044(2) 0.037(2) 0.048(2) 0.0090(17) -0.0226(18) -0.0163(18)
C17 0.052(2) 0.036(2) 0.057(3) 0.0123(19) -0.022(2) -0.018(2)
C18 0.047(2) 0.047(2) 0.048(2) 0.0162(19) -0.0223(19) -0.0157(19)
C19 0.036(2) 0.060(3) 0.040(2) 0.0034(18) -0.0163(17) -0.0186(19)
C20 0.0295(17) 0.040(2) 0.0283(17) -0.0008(15) -0.0062(14) -0.0086(15)
C21 0.0239(15) 0.0303(17) 0.0266(16) -0.0011(13) -0.0076(12) -0.0049(13)
C22 0.0320(18) 0.0333(19) 0.039(2) -0.0025(15) -0.0043(15) -0.0074(16)
C23 0.0324(19) 0.040(2) 0.049(2) 0.0038(16) -0.0048(17) -0.0126(18)
C24 0.0264(17) 0.053(2) 0.038(2) -0.0004(17) -0.0024(15) -0.0058(18)
C25 0.035(2) 0.045(2) 0.047(2) -0.0127(18) -0.0040(17) 0.0035(18)
C26 0.0339(18) 0.0274(18) 0.045(2) -0.0007(15) -0.0097(16) -0.0057(16)
C27 0.0322(17) 0.040(2) 0.0281(17) -0.0084(15) -0.0015(14) -0.0114(15)
C28 0.044(2) 0.064(3) 0.046(2) -0.023(2) 0.0053(18) -0.021(2)
C29 0.044(2) 0.081(3) 0.043(2) -0.020(2) 0.0119(19) -0.022(2)
C30 0.047(2) 0.065(3) 0.033(2) 0.003(2) -0.0015(18) -0.020(2)
C31 0.058(3) 0.045(2) 0.041(2) -0.003(2) -0.0121(19) -0.0192(19)
C32 0.041(2) 0.036(2) 0.0318(18) -0.0081(16) -0.0068(15) -0.0113(15)
C33 0.0300(17) 0.0326(18) 0.0352(18) -0.0122(14) -0.0079(14) -0.0069(15)
C34 0.0336(19) 0.035(2) 0.047(2) -0.0098(16) -0.0032(16) -0.0080(17)
C35 0.0299(19) 0.044(2) 0.081(3) -0.0038(17) -0.012(2) -0.019(2)
C36 0.055(3) 0.040(2) 0.085(4) -0.006(2) -0.037(3) -0.011(2)
C37 0.089(4) 0.044(3) 0.049(3) -0.011(2) -0.035(3) 0.003(2)
C38 0.061(3) 0.042(2) 0.034(2) -0.0099(19) -0.0155(18) -0.0071(17)
C39 0.0297(17) 0.039(2) 0.0310(17) -0.0132(15) -0.0064(14) -0.0076(15)
C40 0.0367(19) 0.049(2) 0.0342(19) -0.0125(17) -0.0038(15) -0.0150(17)
C41 0.048(2) 0.068(3) 0.037(2) -0.027(2) -0.0058(18) -0.018(2)
C42 0.051(2) 0.067(3) 0.045(2) -0.030(2) -0.024(2) 0.003(2)
C43 0.043(2) 0.050(3) 0.072(3) -0.016(2) -0.031(2) 0.000(2)
C44 0.041(2) 0.041(2) 0.060(3) -0.0106(18) -0.0193(19) -0.011(2)
C45 0.0307(17) 0.0329(18) 0.0307(17) -0.0108(14) -0.0011(14) -0.0086(14)
C46 0.042(2) 0.051(2) 0.0313(19) -0.0195(18) -0.0119(16) -0.0028(17)
C47 0.039(2) 0.058(3) 0.050(2) -0.024(2) -0.0099(18) -0.008(2)
C48 0.039(2) 0.057(3) 0.064(3) -0.025(2) 0.001(2) 0.006(2)
C49 0.049(3) 0.085(4) 0.057(3) -0.029(3) -0.010(2) 0.030(3)
C50 0.040(2) 0.062(3) 0.050(3) -0.015(2) -0.0145(19) 0.013(2)
C51 0.207(13) 0.060(5) 0.126(8) -0.019(6) -0.017(8) -0.043(5)
C52 0.101(7) 0.095(7) 0.338(19) -0.018(5) -0.086(10) 0.038(9)

loop_
_atom_type_symbol
_atom_type_description
_atom_type_scat_dispersion_real
_atom_type_scat_dispersion_imag
_atom_type_scat_source
C C 0.0033 0.0016 'International Tables Vol C Tables 4.2.6.8 and 6.1.1.4'
H H 0.0000 0.0000 'International Tables Vol C Tables 4.2.6.8 and 6.1.1.4'
Cu Cu 0.3201 1.2651 'International Tables Vol C Tables 4.2.6.8 and 6.1.1.4'
N N 0.0061 0.0033 'International Tables Vol C Tables 4.2.6.8 and 6.1.1.4'
O O 0.0106 0.0060 'International Tables Vol C Tables 4.2.6.8 and 6.1.1.4'
P P 0.1023 0.0942 'International Tables Vol C Tables 4.2.6.8 and 6.1.1.4'
S S 0.1246 0.1234 'International Tables Vol C Tables 4.2.6.8 and 6.1.1.4'
W W -0.8490 6.8722 'International Tables Vol C Tables 4.2.6.8 and 6.1.1.4'

loop_
_geom_angle_atom_site_label_1
_geom_angle_atom_site_label_2
_geom_angle_atom_site_label_3
_geom_angle
_geom_angle_publ_flag
S1 W1 S4 110.51(5) yes
S1 W1 S3 108.45(4) yes
S4 W1 S3 107.78(4) yes
S1 W1 S2 107.34(4) yes
S4 W1 S2 112.17(5) yes
S3 W1 S2 110.54(4) yes
S1 W1 Cu2 121.83(3) no
S4 W1 Cu2 53.77(3) no
S3 W1 Cu2 54.10(3) no
S2 W1 Cu2 130.80(3) no
S1 W1 Cu1 53.92(3) no
S4 W1 Cu1 130.54(3) no
S3 W1 Cu1 121.64(3) no
S2 W1 Cu1 53.51(3) no
Cu2 W1 Cu1 173.961(16) yes
C1 Cu1 S2 133.75(12) yes
C1 Cu1 S1 120.18(12) yes
S2 Cu1 S1 106.06(4) yes
C1 Cu1 W1 172.31(11) yes
S2 Cu1 W1 53.32(3) no
S1 Cu1 W1 52.82(3) no
C2 Cu2 S4 129.30(14) yes
C2 Cu2 S3 124.32(14) yes
S4 Cu2 S3 106.27(5) yes
C2 Cu2 W1 173.86(17) yes
S4 Cu2 W1 53.19(3) no
S3 Cu2 W1 53.16(3) no
W1 S1 Cu1 73.26(3) yes
W1 S2 Cu1 73.17(3) yes
W1 S3 Cu2 72.74(3) yes
W1 S4 Cu2 73.04(4) yes
C21 P1 C15 108.88(16) no
C21 P1 C3 109.30(16) no
C15 P1 C3 111.30(16) no
C21 P1 C9 109.45(16) no
C15 P1 C9 108.58(16) no
C3 P1 C9 109.31(16) no
C27 P2 C33 110.86(17) no
C27 P2 C45 110.58(16) no
C33 P2 C45 105.95(17) no
C27 P2 C39 106.53(17) no
C33 P2 C39 113.36(17) no
C45 P2 C39 109.60(16) no
H1WA O1 H1WB 107(6) no
N1 C1 Cu1 176.2(4) yes
N2 C2 Cu2 177.7(5) yes
C8 C3 C4 120.0(3) no
C8 C3 P1 120.1(3) no
C4 C3 P1 119.9(3) no
C5 C4 C3 119.5(3) no
C5 C4 H4A 120.3 no
C3 C4 H4A 120.3 no
C6 C5 H5A 119.9 no
C4 C5 H5A 119.9 no
C5 C6 H6A 119.8 no
C7 C6 H6A 119.8 no
C6 C7 H7A 119.9 no
C8 C7 H7A 119.9 no
C6 C5 C4 120.2(3) no
C5 C6 C7 120.4(4) no
C6 C7 C8 120.1(4) no
C3 C8 C7 119.8(3) no
C3 C8 H8A 120.1 no
C7 C8 H8A 120.1 no
C10 C9 C14 120.5(3) no
C10 C9 P1 120.4(3) no
C14 C9 P1 119.0(3) no
C9 C10 C11 119.0(4) no
C9 C10 H10A 120.5 no
C11 C10 H10A 120.5 no
C12 C11 C10 120.4(4) no
C12 C11 H11A 119.8 no
C10 C11 H11A 119.8 no
C11 C12 C13 120.5(4) no
C11 C12 H12A 119.8 no
C13 C12 H12A 119.8 no
C12 C13 C14 120.8(4) no
C12 C13 H13A 119.6 no
C14 C13 H13A 119.6 no
C13 C14 C9 118.8(4) no
C13 C14 H14A 120.6 no
C9 C14 H14A 120.6 no
C20 C15 C16 119.6(3) no
C20 C15 P1 121.5(3) no
C16 C15 P1 118.7(3) no
C17 C16 C15 119.8(4) no
C17 C16 H16A 120.1 no
C15 C16 H16A 120.1 no
C16 C17 C18 120.1(4) no
C16 C17 H17A 120.0 no
C18 C17 H17A 120.0 no
C19 C18 C17 120.1(4) no
C19 C18 H18A 119.9 no
C17 C18 H18A 119.9 no
C18 C19 C20 120.3(4) no
C18 C19 H19A 119.9 no
C20 C19 H19A 119.9 no
C19 C20 C15 120.2(4) no
C19 C20 H20A 119.9 no
C15 C20 H20A 119.9 no
C22 C21 C26 119.7(3) no
C22 C21 P1 121.7(3) no
C26 C21 P1 118.6(3) no
C23 C22 C21 119.6(4) no
C23 C22 H22A 120.2 no
C21 C22 H22A 120.2 no
C24 C23 C22 120.3(4) no
C24 C23 H23A 119.8 no
C22 C23 H23A 119.8 no
C23 C24 C25 120.6(4) no
C23 C24 H24A 119.7 no
C25 C24 H24A 119.7 no
C24 C25 C26 120.1(4) no
C24 C25 H25A 120.0 no
C26 C25 H25A 120.0 no
C25 C26 C21 119.6(4) no
C25 C26 H26A 120.2 no
C21 C26 H26A 120.2 no
C32 C27 C28 119.8(3) no
C32 C27 P2 121.7(3) no
C28 C27 P2 118.4(3) no
C29 C28 C27 120.2(4) no
C29 C28 H28A 119.9 no
C27 C28 H28A 119.9 no
C28 C29 C30 119.8(4) no
C28 C29 H29A 120.1 no
C30 C29 H29A 120.1 no
C31 C30 C29 120.7(4) no
C31 C30 H30A 119.7 no
C29 C30 H30A 119.7 no
C30 C31 C32 120.0(4) no
C30 C31 H31A 120.0 no
C32 C31 H31A 120.0 no
C27 C32 C31 119.4(4) no
C27 C32 H32A 120.3 no
C31 C32 H32A 120.3 no
C34 C33 C38 120.2(4) no
C34 C33 P2 118.7(3) no
C38 C33 P2 120.7(3) no
C35 C34 C33 119.8(4) no
C35 C34 H34A 120.1 no
C33 C34 H34A 120.1 no
C36 C35 C34 120.1(4) no
C36 C35 H35A 120.0 no
C34 C35 H35A 120.0 no
C35 C36 C37 120.4(4) no
C35 C36 H36A 119.8 no
C37 C36 H36A 119.8 no
C36 C37 C38 120.9(4) no
C36 C37 H37A 119.5 no
C38 C37 H37A 119.5 no
C37 C38 C33 118.6(4) no
C37 C38 H38A 120.7 no
C33 C38 H38A 120.7 no
C44 C39 C40 119.8(3) no
C44 C39 P2 118.2(3) no
C40 C39 P2 121.9(3) no
C39 C40 C41 119.1(4) no
C39 C40 H40A 120.4 no
C41 C40 H40A 120.4 no
C42 C41 C40 120.4(4) no
C42 C41 H41A 119.8 no
C40 C41 H41A 119.8 no
C43 C42 C41 120.4(4) no
C43 C42 H42A 119.8 no
C41 C42 H42A 119.8 no
C42 C43 C44 120.2(4) no
C42 C43 H43A 119.9 no
C44 C43 H43A 119.9 no
C43 C44 C39 120.1(4) no
C43 C44 H44A 120.0 no
C39 C44 H44A 120.0 no
C50 C45 C46 119.6(3) no
C50 C45 P2 122.1(3) no
C46 C45 P2 118.3(3) no
C47 C46 C45 120.9(4) no
C47 C46 H46A 119.6 no
C45 C46 H46A 119.6 no
C48 C47 C46 119.6(4) no
C48 C47 H47A 120.2 no
C46 C47 H47A 120.2 no
C49 C48 C47 120.1(4) no
C49 C48 H48A 119.9 no
C47 C48 H48A 119.9 no
C48 C49 C50 121.1(4) no
C48 C49 H49A 119.4 no
C50 C49 H49A 119.4 no
C45 C50 C49 118.6(4) no
C45 C50 H50A 120.7 no
C49 C50 H50A 120.7 no
N3 C51 C52 174.2(13) no
C51 C52 H52A 109.5 no
C51 C52 H52B 109.5 no
H52A C52 H52B 109.5 no
C51 C52 H52C 109.5 no
H52A C52 H52C 109.5 no
H52B C52 H52C 109.5 no

loop_
_geom_bond_atom_site_label_1
_geom_bond_atom_site_label_2
_geom_bond_site_symmetry_2
_geom_bond_distance
_geom_bond_publ_flag
W1 S1 . 2.2087(11) yes
W1 S4 . 2.2151(12) yes
W1 S3 . 2.2178(9) yes
W1 S2 . 2.2243(11) yes
W1 Cu2 . 2.6463(6) yes
W1 Cu1 . 2.6545(6) yes
Cu1 C1 . 1.897(4) yes
Cu1 S2 . 2.2295(11) yes
Cu1 S1 . 2.2404(12) yes
Cu2 C2 . 1.885(5) yes
Cu2 S4 . 2.2316(13) yes
Cu2 S3 . 2.2449(11) yes
P1 C21 . 1.798(3) no
P1 C15 . 1.800(4) no
P1 C3 . 1.800(4) no
P1 C9 . 1.803(3) no
P2 C27 . 1.792(4) no
P2 C33 . 1.794(4) no
P2 C45 . 1.798(3) no
P2 C39 . 1.798(3) no
O1 H1WA . 0.91(6) no
O1 H1WB . 0.84(7) no
N1 C1 . 1.138(5) yes
N2 C2 . 1.138(6) yes
N3 C51 . 1.168(15) yes
C3 C8 . 1.389(5) no
C3 C4 . 1.405(5) no
C4 C5 . 1.387(5) no
C4 H4A . 0.9300 no
C5 C6 . 1.383(6) no
C5 H5A . 0.9300 no
C6 C7 . 1.383(6) no
C6 H6A . 0.9300 no
C7 C8 . 1.390(5) no
C7 H7A . 0.9300 no
C8 H8A . 0.9300 no
C9 C10 . 1.389(5) no
C9 C14 . 1.399(6) no
C10 C11 . 1.404(5) no
C10 H10A . 0.9300 no
C11 C12 . 1.367(7) no
C11 H11A . 0.9300 no
C12 C13 . 1.373(7) no
C12 H12A . 0.9300 no
C13 C14 . 1.390(6) no
C13 H13A . 0.9300 no
C14 H14A . 0.9300 no
C15 C20 . 1.394(5) no
C15 C16 . 1.403(5) no
C16 C17 . 1.386(5) no
C16 H16A . 0.9300 no
C17 C18 . 1.395(6) no
C17 H17A . 0.9300 no
C18 C19 . 1.382(6) no
C18 H18A . 0.9300 no
C19 C20 . 1.384(5) no
C19 H19A . 0.9300 no
C20 H20A . 0.9300 no
C21 C22 . 1.389(5) no
C21 C26 . 1.399(5) no
C22 C23 . 1.385(5) no
C22 H22A . 0.9300 no
C23 C24 . 1.369(6) no
C23 H23A . 0.9300 no
C24 C25 . 1.376(6) no
C24 H24A . 0.9300 no
C25 C26 . 1.382(5) no
C25 H25A . 0.9300 no
C26 H26A . 0.9300 no
C27 C32 . 1.388(5) no
C27 C28 . 1.395(5) no
C28 C29 . 1.373(6) no
C28 H28A . 0.9300 no
C29 C30 . 1.382(7) no
C29 H29A . 0.9300 no
C30 C31 . 1.373(6) no
C30 H30A . 0.9300 no
C31 C32 . 1.393(5) no
C31 H31A . 0.9300 no
C32 H32A . 0.9300 no
C33 C34 . 1.397(5) no
C33 C38 . 1.401(5) no
C34 C35 . 1.390(6) no
C34 H34A . 0.9300 no
C35 C36 . 1.376(7) no
C35 H35A . 0.9300 no
C36 C37 . 1.380(7) no
C36 H36A . 0.9300 no
C37 C38 . 1.395(6) no
C37 H37A . 0.9300 no
C38 H38A . 0.9300 no
C39 C44 . 1.392(6) no
C39 C40 . 1.393(5) no
C40 C41 . 1.396(5) no
C40 H40A . 0.9300 no
C41 C42 . 1.376(7) no
C41 H41A . 0.9300 no
C42 C43 . 1.374(7) no
C42 H42A . 0.9300 no
C43 C44 . 1.381(6) no
C43 H43A . 0.9300 no
C44 H44A . 0.9300 no
C45 C50 . 1.385(6) no
C45 C46 . 1.390(5) no
C46 C47 . 1.375(5) no
C46 H46A . 0.9300 no
C47 C48 . 1.372(6) no
C47 H47A . 0.9300 no
C48 C49 . 1.370(7) no
C48 H48A . 0.9300 no
C49 C50 . 1.395(6) no
C49 H49A . 0.9300 no
C50 H50A . 0.9300 no
C51 C52 . 1.411(15) no
C52 H52A . 0.9600 no
C52 H52B . 0.9600 no
C52 H52C . 0.9600 no

loop_
_geom_hbond_atom_site_label_D
_geom_hbond_atom_site_label_H
_geom_hbond_atom_site_label_A
_geom_hbond_site_symmetry_A
_geom_hbond_distance_DH
_geom_hbond_distance_HA
_geom_hbond_distance_DA
_geom_hbond_angle_DHA
_geom_hbond_publ_flag
O1 H1WA N1 1_645 0.90(6) 2.05(6) 2.947(5) 175(5) yes
O1 H1WB N2 . 0.84(9) 2.20(9) 3.038(7) 179(10) yes

loop_
_geom_torsion_atom_site_label_1
_geom_torsion_atom_site_label_2
_geom_torsion_atom_site_label_3
_geom_torsion_atom_site_label_4
_geom_torsion
_geom_torsion_publ_flag
S1 W1 Cu1 S2 -176.12(6) no
S4 W1 Cu1 S2 -89.14(7) no
S3 W1 Cu1 S2 93.25(5) no
S4 W1 Cu1 S1 86.98(7) no
S3 W1 Cu1 S1 -90.63(5) no
S2 W1 Cu1 S1 176.12(6) no
S1 W1 Cu2 S4 93.23(7) no
S3 W1 Cu2 S4 -176.16(6) no
S2 W1 Cu2 S4 -89.17(7) no
S1 W1 Cu2 S3 -90.60(5) no
S4 W1 Cu2 S3 176.16(6) no
S2 W1 Cu2 S3 86.99(5) no
S4 W1 S1 Cu1 -125.88(4) no
S3 W1 S1 Cu1 116.18(4) no
S2 W1 S1 Cu1 -3.27(5) no
Cu2 W1 S1 Cu1 174.822(19) no
C1 Cu1 S1 W1 -176.15(13) no
S2 Cu1 S1 W1 3.24(5) no
S1 W1 S2 Cu1 3.29(5) no
S4 W1 S2 Cu1 124.86(4) no
S3 W1 S2 Cu1 -114.82(4) no
Cu2 W1 S2 Cu1 -174.57(2) no
C1 Cu1 S2 W1 176.06(16) no
S1 Cu1 S2 W1 -3.22(5) no
S1 W1 S3 Cu2 116.41(4) no
S4 W1 S3 Cu2 -3.25(5) no
S2 W1 S3 Cu2 -126.17(4) no
Cu1 W1 S3 Cu2 174.84(2) no
C2 Cu2 S3 W1 -173.1(2) no
S4 Cu2 S3 W1 3.20(5) no
S1 W1 S4 Cu2 -115.09(4) no
S3 W1 S4 Cu2 3.26(5) no
S2 W1 S4 Cu2 125.18(4) no
Cu1 W1 S4 Cu2 -174.60(2) no
C2 Cu2 S4 W1 172.9(2) no
S3 Cu2 S4 W1 -3.20(5) no
C21 P1 C3 C8 -126.7(3) no
C15 P1 C3 C8 113.0(3) no
C9 P1 C3 C8 -6.9(3) no
C21 P1 C3 C4 52.6(3) no
C15 P1 C3 C4 -67.7(3) no
C9 P1 C3 C4 172.4(3) no
C8 C3 C4 C5 -0.2(5) no
P1 C3 C4 C5 -179.4(3) no
C3 C4 C5 C6 -0.8(6) no
C4 C5 C6 C7 1.9(6) no
C5 C6 C7 C8 -2.0(6) no
C4 C3 C8 C7 0.1(6) no
P1 C3 C8 C7 179.4(3) no
C6 C7 C8 C3 0.9(6) no
C21 P1 C9 C10 14.1(3) no
C15 P1 C9 C10 132.8(3) no
C3 P1 C9 C10 -105.6(3) no
C21 P1 C9 C14 -169.6(3) no
C15 P1 C9 C14 -50.9(4) no
C3 P1 C9 C14 70.7(4) no
C14 C9 C10 C11 -0.3(6) no
P1 C9 C10 C11 175.9(3) no
C9 C10 C11 C12 -0.7(6) no
C10 C11 C12 C13 1.5(7) no
C11 C12 C13 C14 -1.2(7) no
C12 C13 C14 C9 0.2(7) no
C10 C9 C14 C13 0.5(6) no
P1 C9 C14 C13 -175.7(4) no
C21 P1 C15 C20 -93.6(3) no
C3 P1 C15 C20 27.0(3) no
C9 P1 C15 C20 147.3(3) no
C21 P1 C15 C16 81.1(3) no
C3 P1 C15 C16 -158.3(3) no
C9 P1 C15 C16 -37.9(3) no
C20 C15 C16 C17 1.0(6) no
P1 C15 C16 C17 -173.9(3) no
C15 C16 C17 C18 -1.5(7) no
C16 C17 C18 C19 0.8(7) no
C17 C18 C19 C20 0.4(6) no
C18 C19 C20 C15 -1.0(6) no
C16 C15 C20 C19 0.3(5) no
P1 C15 C20 C19 175.0(3) no
C15 P1 C21 C22 128.5(3) no
C3 P1 C21 C22 6.7(3) no
C9 P1 C21 C22 -112.9(3) no
C15 P1 C21 C26 -50.2(3) no
C3 P1 C21 C26 -172.0(3) no
C9 P1 C21 C26 68.4(3) no
C26 C21 C22 C23 1.6(5) no
P1 C21 C22 C23 -177.1(3) no
C21 C22 C23 C24 -0.5(6) no
C22 C23 C24 C25 -1.2(6) no
C23 C24 C25 C26 1.8(6) no
C24 C25 C26 C21 -0.7(6) no
C22 C21 C26 C25 -1.0(5) no
P1 C21 C26 C25 177.7(3) no
C33 P2 C27 C32 -112.1(3) no
C45 P2 C27 C32 5.1(4) no
C39 P2 C27 C32 124.1(3) no
C33 P2 C27 C28 71.5(4) no
C45 P2 C27 C28 -171.3(3) no
C39 P2 C27 C28 -52.2(4) no
C32 C27 C28 C29 -0.3(7) no
P2 C27 C28 C29 176.1(4) no
C27 C28 C29 C30 -0.6(7) no
C28 C29 C30 C31 1.3(7) no
C29 C30 C31 C32 -0.9(7) no
C28 C27 C32 C31 0.6(6) no
P2 C27 C32 C31 -175.7(3) no
C30 C31 C32 C27 0.0(6) no
C27 P2 C33 C34 173.7(3) no
C45 P2 C33 C34 53.7(3) no
C39 P2 C33 C34 -66.5(3) no
C27 P2 C33 C38 -0.3(3) no
C45 P2 C33 C38 -120.3(3) no
C39 P2 C33 C38 119.5(3) no
C38 C33 C34 C35 -0.8(5) no
P2 C33 C34 C35 -174.8(3) no
C33 C34 C35 C36 1.9(6) no
C34 C35 C36 C37 -1.6(7) no
C35 C36 C37 C38 0.1(7) no
C36 C37 C38 C33 1.0(7) no
C34 C33 C38 C37 -0.6(6) no
P2 C33 C38 C37 173.2(3) no
C27 P2 C39 C44 -40.5(3) no
C33 P2 C39 C44 -162.7(3) no
C45 P2 C39 C44 79.2(3) no
C27 P2 C39 C40 142.5(3) no
C33 P2 C39 C40 20.3(4) no
C45 P2 C39 C40 -97.8(3) no
C44 C39 C40 C41 -2.1(6) no
P2 C39 C40 C41 174.8(3) no
C39 C40 C41 C42 0.1(6) no
C40 C41 C42 C43 1.9(6) no
C41 C42 C43 C44 -1.9(7) no
C42 C43 C44 C39 -0.1(7) no
C40 C39 C44 C43 2.1(6) no
P2 C39 C44 C43 -174.9(3) no
C27 P2 C45 C50 103.4(4) no
C33 P2 C45 C50 -136.5(4) no
C39 P2 C45 C50 -13.8(4) no
C27 P2 C45 C46 -77.6(3) no
C33 P2 C45 C46 42.6(3) no
C39 P2 C45 C46 165.3(3) no
C50 C45 C46 C47 -2.6(6) no
P2 C45 C46 C47 178.3(3) no
C45 C46 C47 C48 2.3(7) no
C46 C47 C48 C49 -1.4(8) no
C47 C48 C49 C50 0.8(9) no
C46 C45 C50 C49 2.0(7) no
P2 C45 C50 C49 -179.0(4) no
C48 C49 C50 C45 -1.1(9) no
